data_4320429
loop_
_publ_author_name
'Bernhard Walfort'
'Angela P. Leedham'
'Christopher A. Russell'
'Dietmar Stalke'

_publ_section_title
;
 Triimidosulfonic Acid and Organometallic Triimidosulfonates: S+N- versus
 SN Bonding
;
_journal_name_full 'Inorganic Chemistry'
_journal_page_first 5668
_journal_page_last 5674
_journal_paper_doi 10.1021/ic0105009
_journal_volume 40
_journal_year 2001
_chemical_formula_sum 'C26 H60 N6 S2 Zn'
_chemical_formula_weight 586.29
_chemical_name_systematic
;
  ?
;
_space_group_IT_number 15
_symmetry_cell_setting monoclinic
_symmetry_space_group_name_Hall '-I 2ya'
_symmetry_space_group_name_H-M 'I 1 2/a 1'
_atom_sites_solution_hydrogens geom
_atom_sites_solution_primary direct
_atom_sites_solution_secondary difmap
_audit_creation_method SHELXL-97
_cell_angle_alpha 90.00
_cell_angle_beta 98.40(3)
_cell_angle_gamma 90.00
_cell_formula_units_Z 4
_cell_length_a 17.904(4)
_cell_length_b 8.7848(18)
_cell_length_c 21.204(4)
_cell_measurement_temperature 173(2)
_cell_volume 3299.3(12)
_computing_cell_refinement 'STOE CELL'
_computing_data_collection 'STOE EXPOSE'
_computing_data_reduction 'STOE INTEGRATE'
_computing_molecular_graphics XP
_computing_publication_material XP
_computing_structure_refinement 'SHELXL-97 (Sheldrick, 1997)'
_computing_structure_solution 'SHELXS-97 (Sheldrick, 1990)'
_diffrn_ambient_temperature 173(2)
_diffrn_measured_fraction_theta_full 0.993
_diffrn_measured_fraction_theta_max 0.993
_diffrn_measurement_device_type 'STOE IPDS'
_diffrn_measurement_method 'phi scan'
_diffrn_radiation_monochromator graphite
_diffrn_radiation_source 'fine-focus sealed tube'
_diffrn_radiation_type MoK\a
_diffrn_radiation_wavelength 0.71073
_diffrn_reflns_av_R_equivalents 0.0549
_diffrn_reflns_av_sigmaI/netI 0.0669
_diffrn_reflns_limit_h_max 22
_diffrn_reflns_limit_h_min -22
_diffrn_reflns_limit_k_max 10
_diffrn_reflns_limit_k_min -10
_diffrn_reflns_limit_l_max 26
_diffrn_reflns_limit_l_min -26
_diffrn_reflns_number 12277
_diffrn_reflns_theta_full 26.38
_diffrn_reflns_theta_max 26.38
_diffrn_reflns_theta_min 2.51
_exptl_absorpt_coefficient_mu 0.894
_exptl_absorpt_correction_T_max 0.8414
_exptl_absorpt_correction_T_min 0.7752
_exptl_crystal_colour colorless
_exptl_crystal_density_diffrn 1.180
_exptl_crystal_density_method 'not measured'
_exptl_crystal_description block
_exptl_crystal_F_000 1280
_exptl_crystal_size_max 0.30
_exptl_crystal_size_mid 0.20
_exptl_crystal_size_min 0.20
_refine_diff_density_max 0.319
_refine_diff_density_min -0.415
_refine_diff_density_rms 0.056
_refine_ls_extinction_method none
_refine_ls_goodness_of_fit_ref 0.839
_refine_ls_hydrogen_treatment mixed
_refine_ls_matrix_type full
_refine_ls_number_parameters 200
_refine_ls_number_reflns 3347
_refine_ls_number_restraints 150
_refine_ls_restrained_S_all 0.848
_refine_ls_R_factor_all 0.0610
_refine_ls_R_factor_gt 0.0322
_refine_ls_shift/su_max 0.005
_refine_ls_shift/su_mean 0.000
_refine_ls_structure_factor_coef Fsqd
_refine_ls_weighting_details 'calc w=1/[\s^2^(Fo^2^)+(0.0373P)^2^+0.0000P] where P=(Fo^2^+2Fc^2^)/3'
_refine_ls_weighting_scheme calc
_refine_ls_wR_factor_gt 0.0653
_refine_ls_wR_factor_ref 0.0711
_reflns_number_gt 2207
_reflns_number_total 3347
_reflns_threshold_expression >2sigma(I)
_cod_data_source_file ic0105009_4.cif
_cod_data_source_block i2a
_cod_depositor_comments
;
The following automatic conversions were performed:

'_symmetry_cell_setting' tag value 'monoclin' was replaced with
'monoclinic' value as specified in the replacement file
'/home/robertas/cod-tools/perl-scripts/inputs/replacement_values.lst'.

Automatic conversion script
Id: cif_fix_values 3143 2015-03-26 13:38:13Z robertas 
;
_cod_database_code 4320429

loop_
_symmetry_equiv_pos_as_xyz
'x, y, z'
'-x+1/2, y, -z'
'x+1/2, y+1/2, z+1/2'
'-x+1, y+1/2, -z+1/2'
'-x, -y, -z'
'x-1/2, -y, z'
'-x+1/2, -y+1/2, -z+1/2'
'x, -y+1/2, z+1/2'

loop_
_atom_site_label
_atom_site_type_symbol
_atom_site_fract_x
_atom_site_fract_y
_atom_site_fract_z
_atom_site_U_iso_or_equiv
_atom_site_adp_type
_atom_site_occupancy
_atom_site_symmetry_multiplicity
_atom_site_calc_flag
_atom_site_refinement_flags
_atom_site_disorder_assembly
_atom_site_disorder_group
Zn1 Zn 0.2500 0.18527(4) 0.5000 0.02218(12) Uani 1 2 d S . .
C100 C 0.22879(16) 0.3392(3) 0.66456(11) 0.0391(6) Uani 1 1 d . . .
H10A H 0.2015 0.2890 0.6956 0.059 Uiso 1 1 calc R . .
H10B H 0.1926 0.3875 0.6314 0.059 Uiso 1 1 calc R . .
H10C H 0.2626 0.4168 0.6862 0.059 Uiso 1 1 calc R . .
S1 S 0.28283(3) 0.20160(7) 0.62902(2) 0.02375(14) Uani 1 1 d . . .
N1 N 0.31901(11) 0.2821(2) 0.57279(8) 0.0254(4) Uani 1 1 d . A .
C1 C 0.37766(15) 0.4028(3) 0.58004(11) 0.0336(6) Uani 1 1 d DU . .
C10 C 0.3633(3) 0.4962(6) 0.5200(2) 0.0811(18) Uani 0.841(4) 1 d PDU A 1
H10D H 0.3656 0.4304 0.4831 0.122 Uiso 0.841(4) 1 calc PR A 1
H10E H 0.4016 0.5761 0.5214 0.122 Uiso 0.841(4) 1 calc PR A 1
H10F H 0.3131 0.5429 0.5166 0.122 Uiso 0.841(4) 1 calc PR A 1
C11 C 0.3752(3) 0.5097(4) 0.6374(2) 0.0675(13) Uani 0.841(4) 1 d PDU A 1
H11A H 0.3268 0.5640 0.6321 0.101 Uiso 0.841(4) 1 calc PR A 1
H11B H 0.4166 0.5834 0.6397 0.101 Uiso 0.841(4) 1 calc PR A 1
H11C H 0.3805 0.4497 0.6767 0.101 Uiso 0.841(4) 1 calc PR A 1
C12 C 0.4561(2) 0.3361(4) 0.5871(2) 0.0618(12) Uani 0.841(4) 1 d PDU A 1
H12A H 0.4663 0.2805 0.6275 0.093 Uiso 0.841(4) 1 calc PR A 1
H12B H 0.4931 0.4182 0.5868 0.093 Uiso 0.841(4) 1 calc PR A 1
H12C H 0.4598 0.2662 0.5517 0.093 Uiso 0.841(4) 1 calc PR A 1
C10' C 0.4127(14) 0.389(3) 0.5157(10) 0.057(4) Uani 0.159(4) 1 d PU A 2
H10G H 0.4449 0.2986 0.5175 0.085 Uiso 0.159(4) 1 calc PR A 2
H10H H 0.4429 0.4799 0.5103 0.085 Uiso 0.159(4) 1 calc PR A 2
H10I H 0.3719 0.3803 0.4797 0.085 Uiso 0.159(4) 1 calc PR A 2
C11' C 0.4335(13) 0.397(3) 0.6359(10) 0.062(4) Uani 0.159(4) 1 d PU A 2
H11D H 0.4084 0.3900 0.6739 0.093 Uiso 0.159(4) 1 calc PR A 2
H11E H 0.4646 0.4887 0.6382 0.093 Uiso 0.159(4) 1 calc PR A 2
H11F H 0.4655 0.3069 0.6337 0.093 Uiso 0.159(4) 1 calc PR A 2
C12' C 0.3343(14) 0.553(2) 0.5755(13) 0.066(4) Uani 0.159(4) 1 d PU A 2
H12D H 0.3112 0.5707 0.5313 0.100 Uiso 0.159(4) 1 calc PR A 2
H12E H 0.3692 0.6369 0.5894 0.100 Uiso 0.159(4) 1 calc PR A 2
H12F H 0.2948 0.5492 0.6030 0.100 Uiso 0.159(4) 1 calc PR A 2
N2 N 0.22653(11) 0.0980(2) 0.58219(8) 0.0253(4) Uani 1 1 d . . .
C2 C 0.16739(15) -0.0058(3) 0.59902(11) 0.0369(6) Uani 1 1 d DU . .
C20 C 0.09397(17) 0.0409(5) 0.55837(16) 0.0754(12) Uani 1 1 d DU . .
H20A H 0.0802 0.1438 0.5703 0.113 Uiso 1 1 calc R . .
H20B H 0.0539 -0.0304 0.5654 0.113 Uiso 1 1 calc R . .
H20C H 0.1005 0.0395 0.5133 0.113 Uiso 1 1 calc R . .
C21 C 0.1882(2) -0.1663(4) 0.58032(17) 0.0711(10) Uani 1 1 d DU . .
H21A H 0.1963 -0.1669 0.5356 0.107 Uiso 1 1 calc R . .
H21B H 0.1472 -0.2365 0.5859 0.107 Uiso 1 1 calc R . .
H21C H 0.2346 -0.1986 0.6074 0.107 Uiso 1 1 calc R . .
C22 C 0.15451(18) -0.0059(4) 0.66891(12) 0.0495(8) Uani 1 1 d DU . .
H22A H 0.2027 -0.0231 0.6965 0.074 Uiso 1 1 calc R . .
H22B H 0.1190 -0.0871 0.6756 0.074 Uiso 1 1 calc R . .
H22C H 0.1336 0.0926 0.6793 0.074 Uiso 1 1 calc R . .
N3 N 0.32970(11) 0.1398(2) 0.68908(8) 0.0281(5) Uani 1 1 d . . .
C3 C 0.38578(14) 0.0139(3) 0.69436(11) 0.0334(6) Uani 1 1 d DU . .
C30 C 0.45668(17) 0.0754(4) 0.73539(15) 0.0579(8) Uani 1 1 d DU . .
H30A H 0.4767 0.1613 0.7136 0.087 Uiso 1 1 calc R . .
H30B H 0.4948 -0.0052 0.7424 0.087 Uiso 1 1 calc R . .
H30C H 0.4440 0.1095 0.7765 0.087 Uiso 1 1 calc R . .
C31 C 0.35533(19) -0.1172(3) 0.73047(14) 0.0512(8) Uani 1 1 d DU . .
H31A H 0.3404 -0.0788 0.7702 0.077 Uiso 1 1 calc R . .
H31B H 0.3947 -0.1948 0.7403 0.077 Uiso 1 1 calc R . .
H31C H 0.3114 -0.1622 0.7041 0.077 Uiso 1 1 calc R . .
C32 C 0.40552(16) -0.0457(3) 0.63133(12) 0.0390(6) Uani 1 1 d DU . .
H32A H 0.3600 -0.0863 0.6056 0.058 Uiso 1 1 calc R . .
H32B H 0.4433 -0.1268 0.6397 0.058 Uiso 1 1 calc R . .
H32C H 0.4260 0.0374 0.6082 0.058 Uiso 1 1 calc R . .

loop_
_atom_site_aniso_label
_atom_site_aniso_U_11
_atom_site_aniso_U_22
_atom_site_aniso_U_33
_atom_site_aniso_U_23
_atom_site_aniso_U_13
_atom_site_aniso_U_12
Zn1 0.0241(2) 0.0289(2) 0.01369(18) 0.000 0.00310(15) 0.000
C100 0.0504(17) 0.0449(15) 0.0216(11) -0.0035(11) 0.0044(11) 0.0163(13)
S1 0.0284(3) 0.0289(3) 0.0139(3) -0.0006(2) 0.0029(2) 0.0028(3)
N1 0.0284(11) 0.0298(11) 0.0174(8) 0.0014(7) 0.0016(8) -0.0053(8)
C1 0.0349(14) 0.0285(12) 0.0348(13) 0.0016(10) -0.0035(11) -0.0097(11)
C10 0.079(3) 0.082(3) 0.070(2) 0.046(2) -0.030(2) -0.053(3)
C11 0.071(3) 0.049(2) 0.083(3) -0.028(2) 0.013(2) -0.023(2)
C12 0.0346(19) 0.047(2) 0.104(3) 0.001(2) 0.013(2) -0.0097(16)
C10' 0.059(9) 0.055(8) 0.062(6) 0.000(7) 0.028(6) -0.045(7)
C11' 0.055(9) 0.062(8) 0.060(6) 0.004(8) -0.021(6) -0.037(7)
C12' 0.075(9) 0.030(6) 0.097(10) 0.013(7) 0.019(7) -0.006(5)
N2 0.0244(11) 0.0360(11) 0.0159(8) -0.0004(8) 0.0043(8) -0.0076(9)
C2 0.0335(15) 0.0508(15) 0.0282(12) 0.0051(11) 0.0103(11) -0.0109(12)
C20 0.0318(18) 0.136(3) 0.0562(19) 0.036(2) -0.0010(15) -0.0264(19)
C21 0.091(3) 0.0496(18) 0.081(2) -0.0149(16) 0.043(2) -0.0336(17)
C22 0.0487(19) 0.067(2) 0.0363(14) 0.0114(13) 0.0195(13) -0.0125(16)
N3 0.0342(12) 0.0339(11) 0.0154(9) 0.0014(7) 0.0006(8) 0.0074(9)
C3 0.0321(15) 0.0390(14) 0.0286(12) 0.0058(10) 0.0029(11) 0.0102(11)
C30 0.0425(18) 0.077(2) 0.0484(17) -0.0038(16) -0.0117(15) 0.0121(15)
C31 0.064(2) 0.0455(16) 0.0480(16) 0.0198(13) 0.0211(15) 0.0194(14)
C32 0.0400(17) 0.0396(15) 0.0386(14) 0.0014(11) 0.0106(12) 0.0095(12)

loop_
_atom_type_symbol
_atom_type_description
_atom_type_scat_dispersion_real
_atom_type_scat_dispersion_imag
_atom_type_scat_source
C C 0.0033 0.0016 'International Tables Vol C Tables 4.2.6.8 and 6.1.1.4'
H H 0.0000 0.0000 'International Tables Vol C Tables 4.2.6.8 and 6.1.1.4'
N N 0.0061 0.0033 'International Tables Vol C Tables 4.2.6.8 and 6.1.1.4'
S S 0.1246 0.1234 'International Tables Vol C Tables 4.2.6.8 and 6.1.1.4'
Zn Zn 0.2839 1.4301 'International Tables Vol C Tables 4.2.6.8 and 6.1.1.4'

loop_
_geom_angle_atom_site_label_1
_geom_angle_atom_site_label_2
_geom_angle_atom_site_label_3
_geom_angle
_geom_angle_site_symmetry_1
_geom_angle_site_symmetry_3
_geom_angle_publ_flag
N2 Zn1 N2 135.01(11) 2_556 . ?
N2 Zn1 N1 71.27(7) 2_556 2_556 ?
N2 Zn1 N1 130.05(8) . 2_556 ?
N2 Zn1 N1 130.05(8) 2_556 . ?
N2 Zn1 N1 71.27(7) . . ?
N1 Zn1 N1 130.17(10) 2_556 . ?
N2 Zn1 S1 35.55(5) 2_556 2_556 ?
N2 Zn1 S1 148.65(5) . 2_556 ?
N1 Zn1 S1 35.86(5) 2_556 2_556 ?
N1 Zn1 S1 139.99(6) . 2_556 ?
N2 Zn1 S1 148.65(5) 2_556 . ?
N2 Zn1 S1 35.55(5) . . ?
N1 Zn1 S1 139.99(6) 2_556 . ?
N1 Zn1 S1 35.86(6) . . ?
S1 Zn1 S1 173.95(3) 2_556 . ?
N3 S1 N2 122.69(11) . . ?
N3 S1 N1 123.20(11) . . ?
N2 S1 N1 94.35(9) . . ?
N3 S1 C100 98.94(11) . . ?
N2 S1 C100 108.53(12) . . ?
N1 S1 C100 108.59(12) . . ?
N3 S1 Zn1 146.82(8) . . ?
N2 S1 Zn1 47.00(7) . . ?
N1 S1 Zn1 47.57(6) . . ?
C100 S1 Zn1 114.24(8) . . ?
C1 N1 S1 126.51(15) . . ?
C1 N1 Zn1 136.45(14) . . ?
S1 N1 Zn1 96.56(9) . . ?
C11' C1 N1 117.1(8) . . ?
C11' C1 C10 137.0(8) . . ?
N1 C1 C10 105.7(2) . . ?
C11' C1 C12 51.5(11) . . ?
N1 C1 C12 111.5(2) . . ?
C10 C1 C12 109.8(3) . . ?
C11' C1 C12' 111.7(14) . . ?
N1 C1 C12' 105.5(9) . . ?
C10 C1 C12' 56.8(10) . . ?
C12 C1 C12' 143.0(9) . . ?
C11' C1 C11 58.0(11) . . ?
N1 C1 C11 114.5(2) . . ?
C10 C1 C11 108.3(3) . . ?
C12 C1 C11 107.0(3) . . ?
C12' C1 C11 56.6(10) . . ?
C11' C1 C10' 113.0(14) . . ?
N1 C1 C10' 102.7(6) . . ?
C10 C1 C10' 49.8(9) . . ?
C12 C1 C10' 65.0(10) . . ?
C12' C1 C10' 105.8(14) . . ?
C11 C1 C10' 141.7(7) . . ?
C2 N2 S1 127.70(15) . . ?
C2 N2 Zn1 133.92(14) . . ?
S1 N2 Zn1 97.45(9) . . ?
N2 C2 C20 106.7(2) . . ?
N2 C2 C21 107.2(2) . . ?
C20 C2 C21 109.1(3) . . ?
N2 C2 C22 116.6(2) . . ?
C20 C2 C22 108.0(3) . . ?
C21 C2 C22 109.2(2) . . ?
C3 N3 S1 127.82(16) . . ?
N3 C3 C32 115.47(19) . . ?
N3 C3 C31 108.2(2) . . ?
C32 C3 C31 109.0(2) . . ?
N3 C3 C30 106.0(2) . . ?
C32 C3 C30 109.9(2) . . ?
C31 C3 C30 108.0(2) . . ?

loop_
_geom_bond_atom_site_label_1
_geom_bond_atom_site_label_2
_geom_bond_distance
_geom_bond_site_symmetry_2
_geom_bond_publ_flag
Zn1 N2 2.0038(18) 2_556 ?
Zn1 N2 2.0038(18) . ?
Zn1 N1 2.0186(18) 2_556 ?
Zn1 N1 2.0186(18) . ?
Zn1 S1 2.7169(8) 2_556 ?
Zn1 S1 2.7169(8) . ?
C100 S1 1.783(2) . ?
S1 N3 1.5192(18) . ?
S1 N2 1.5931(18) . ?
S1 N1 1.6022(19) . ?
N1 C1 1.485(3) . ?
C1 C11' 1.434(18) . ?
C1 C10 1.504(4) . ?
C1 C12 1.508(4) . ?
C1 C12' 1.53(2) . ?
C1 C11 1.542(4) . ?
C1 C10' 1.59(2) . ?
N2 C2 1.480(3) . ?
C2 C20 1.519(4) . ?
C2 C21 1.525(4) . ?
C2 C22 1.533(3) . ?
N3 C3 1.487(3) . ?
C3 C32 1.524(3) . ?
C3 C31 1.527(4) . ?
C3 C30 1.529(4) . ?

loop_
_geom_torsion_atom_site_label_1
_geom_torsion_atom_site_label_2
_geom_torsion_atom_site_label_3
_geom_torsion_atom_site_label_4
_geom_torsion
_geom_torsion_site_symmetry_1
_geom_torsion_site_symmetry_2
_geom_torsion_site_symmetry_3
_geom_torsion_site_symmetry_4
_geom_torsion_publ_flag
N2 Zn1 S1 N3 -6.76(19) 2_556 . . . ?
N2 Zn1 S1 N3 85.60(18) . . . . ?
N1 Zn1 S1 N3 178.71(17) 2_556 . . . ?
N1 Zn1 S1 N3 -87.58(18) . . . . ?
S1 Zn1 S1 N3 -137.27(15) 2_556 . . . ?
N2 Zn1 S1 N2 -92.4(2) 2_556 . . . ?
N1 Zn1 S1 N2 93.11(13) 2_556 . . . ?
N1 Zn1 S1 N2 -173.18(14) . . . . ?
S1 Zn1 S1 N2 137.13(10) 2_556 . . . ?
N2 Zn1 S1 N1 80.82(15) 2_556 . . . ?
N2 Zn1 S1 N1 173.18(14) . . . . ?
N1 Zn1 S1 N1 -93.70(18) 2_556 . . . ?
S1 Zn1 S1 N1 -49.69(9) 2_556 . . . ?
N2 Zn1 S1 C100 174.39(15) 2_556 . . . ?
N2 Zn1 S1 C100 -93.25(15) . . . . ?
N1 Zn1 S1 C100 -0.14(14) 2_556 . . . ?
N1 Zn1 S1 C100 93.57(15) . . . . ?
S1 Zn1 S1 C100 43.88(11) 2_556 . . . ?
N3 S1 N1 C1 -47.7(2) . . . . ?
N2 S1 N1 C1 178.1(2) . . . . ?
C100 S1 N1 C1 66.9(2) . . . . ?
Zn1 S1 N1 C1 173.2(2) . . . . ?
N3 S1 N1 Zn1 139.19(10) . . . . ?
N2 S1 N1 Zn1 4.99(10) . . . . ?
C100 S1 N1 Zn1 -106.22(11) . . . . ?
N2 Zn1 N1 C1 50.1(3) 2_556 . . . ?
N2 Zn1 N1 C1 -176.2(2) . . . . ?
N1 Zn1 N1 C1 -49.1(2) 2_556 . . . ?
S1 Zn1 N1 C1 0.8(3) 2_556 . . . ?
S1 Zn1 N1 C1 -172.0(3) . . . . ?
N2 Zn1 N1 S1 -137.86(9) 2_556 . . . ?
N2 Zn1 N1 S1 -4.18(8) . . . . ?
N1 Zn1 N1 S1 122.90(10) 2_556 . . . ?
S1 Zn1 N1 S1 172.82(4) 2_556 . . . ?
S1 N1 C1 C11' 34.0(13) . . . . ?
Zn1 N1 C1 C11' -155.9(13) . . . . ?
S1 N1 C1 C10 -150.1(3) . . . . ?
Zn1 N1 C1 C10 20.0(4) . . . . ?
S1 N1 C1 C12 90.6(3) . . . . ?
Zn1 N1 C1 C12 -99.3(3) . . . . ?
S1 N1 C1 C12' -91.0(11) . . . . ?
Zn1 N1 C1 C12' 79.1(11) . . . . ?
S1 N1 C1 C11 -31.1(3) . . . . ?
Zn1 N1 C1 C11 139.0(3) . . . . ?
S1 N1 C1 C10' 158.4(10) . . . . ?
Zn1 N1 C1 C10' -31.5(11) . . . . ?
N3 S1 N2 C2 50.3(2) . . . . ?
N1 S1 N2 C2 -175.2(2) . . . . ?
C100 S1 N2 C2 -63.9(2) . . . . ?
Zn1 S1 N2 C2 -170.1(3) . . . . ?
N3 S1 N2 Zn1 -139.58(10) . . . . ?
N1 S1 N2 Zn1 -5.04(10) . . . . ?
C100 S1 N2 Zn1 106.23(11) . . . . ?
N2 Zn1 N2 C2 -58.2(2) 2_556 . . . ?
N1 Zn1 N2 C2 46.2(3) 2_556 . . . ?
N1 Zn1 N2 C2 173.4(2) . . . . ?
S1 Zn1 N2 C2 -2.9(3) 2_556 . . . ?
S1 Zn1 N2 C2 169.2(3) . . . . ?
N2 Zn1 N2 S1 132.66(10) 2_556 . . . ?
N1 Zn1 N2 S1 -123.00(10) 2_556 . . . ?
N1 Zn1 N2 S1 4.21(9) . . . . ?
S1 Zn1 N2 S1 -172.08(5) 2_556 . . . ?
S1 N2 C2 C20 125.5(2) . . . . ?
Zn1 N2 C2 C20 -40.9(3) . . . . ?
S1 N2 C2 C21 -117.8(2) . . . . ?
Zn1 N2 C2 C21 75.8(3) . . . . ?
S1 N2 C2 C22 4.8(3) . . . . ?
Zn1 N2 C2 C22 -161.5(2) . . . . ?
N2 S1 N3 C3 58.2(2) . . . . ?
N1 S1 N3 C3 -63.7(2) . . . . ?
C100 S1 N3 C3 177.1(2) . . . . ?
Zn1 S1 N3 C3 -1.8(3) . . . . ?
S1 N3 C3 C32 8.5(3) . . . . ?
S1 N3 C3 C31 -113.9(2) . . . . ?
S1 N3 C3 C30 130.5(2) . . . . ?
